data_4002827
loop_
_publ_author_name
'Harlow, Richard L.'
'Herron, Norman'
'Li, Zhigang'
'Vogt, Thomas'
'Solovyov, Leonid'
'Kirik, Sergei'

_publ_section_title
;
 The DuPont Powder Challenge: the crystal structure of [C5NH6][Al3F10] - A
 cautionary tale
;
_journal_name_full 'Chemistry of Materials'
_journal_page_first 2562
_journal_page_last 2567
_journal_volume 11
_journal_year 1999
_chemical_formula_moiety 'Al3 F10, C5 H6 N'
_chemical_formula_sum 'C5 H6 Al3 F10 N'
_chemical_formula_weight 351.036
_space_group_IT_number 12
_symmetry_cell_setting monoclinic
_symmetry_Int_Tables_number 12
_symmetry_space_group_name_Hall '-C 2y'
_symmetry_space_group_name_H-M 'C 1 2/m 1'
_cell_angle_alpha 90.
_cell_angle_beta 103.38(1)
_cell_angle_gamma 90.
_cell_formula_units_Z 2
_cell_length_a 8.2706(3)
_cell_length_b 6.1998(3)
_cell_length_c 10.525(1)
_cell_volume 525.03(6)
_diffrn_ambient_temperature 293
_diffrn_radiation_probe x-ray
_diffrn_radiation_source synchrotron
_diffrn_radiation_wavelength 0.43788
_exptl_crystal_density_diffrn 2.221
_pd_proc_ls_prof_R_factor 0.074
_pd_proc_ls_prof_wR_factor 0.098
_refine_ls_R_I_factor 0.048
_cod_data_source_file Chem-Mater-1999-11-2562-2567.cif
_cod_data_source_block Dupont-Powder-Challenge
_cod_depositor_comments
;
Cpmbined neutron and X-ray (synchrotron) powder diffraction data
Rietveld refinement with GSAS

Neutron results :
wavelength : 1.8857 A
_pd_proc_ls_prof_R_factor            0.017     
_pd_proc_ls_prof_wR_factor                0.017           
_refine_ls_R_I_factor             0.057 
for 242 reflexions
(113 reflexions for the synchrotron data)

;
_cod_original_sg_symbol_H-M 'C 2/m'
_cod_original_formula_sum 'H6 C5 Al3 F10 N'
_cod_database_code 4002827

loop_
_symmetry_equiv_pos_site_id
_symmetry_equiv_pos_as_xyz
1 x,y,z
2 -x,y,-z
3 -x,-y,-z
4 x,-y,z
5 1/2+x,1/2+y,z
6 1/2-x,1/2+y,-z
7 1/2-x,1/2-y,-z
8 1/2+x,1/2-y,z

loop_
_atom_site_label
_atom_site_type_symbol
_atom_site_thermal_displace_type
_atom_site_fract_x
_atom_site_fract_y
_atom_site_fract_z
_atom_site_occupancy
_atom_site_U_iso_or_equiv
_atom_site_calc_flag
_atom_site_refinement_flags
_atom_site_disorder_assembly
_atom_site_disorder_group
A11 Al Uiso 0.00000 0.00000 0.00000 1.000 0.005(2) . . . .
Al2 Al Uiso -0.0707(12) 0.50000 0.1100(9) 1.000 0.005(2) . . . .
F1 F Uiso -0.0683(7) 0.2048(6) 0.0941(8) 1.000 0.0070(10) . . . .
F2 F Uiso 0.2080(10) 0.00000 0.1101(10) 1.000 0.0070(10) . . . .
F3 F Uiso -0.0073(11) 0.50000 0.2956(10) 1.000 0.050(4) . . . .
F4 F Uiso 0.1355(11) 0.50000 0.0720(12) 1.000 0.0070(10) . . . .
C1 C Uiso -0.1721(14) 0.00000 0.460(2) 0.833 0.073(3) . . . .
C2 C Uiso -0.081(2) 0.00000 0.3608(12) 0.833 0.073(3) . . . .
C3 C Uiso 0.090(2) 0.00000 0.4055(17) 0.833 0.073(3) . . . .
N1 N Uiso -0.1721(14) 0.00000 0.460(2) 0.167 0.073(3) . . . .
N2 N Uiso -0.081(2) 0.00000 0.3608(12) 0.167 0.073(3) . . . .
N3 N Uiso 0.090(2) 0.00000 0.4055(17) 0.167 0.073(3) . . . .
H1 H Uiso -0.299(2) 0.00000 0.443(3) 1.000 0.103(6) . . . .
H2 H Uiso -0.160(2) 0.00000 0.270(2) 1.000 0.103(6) . . . .
H3 H Uiso 0.145(3) 0.00000 0.322(2) 1.000 0.103(6) . . . .

loop_
_geom_angle_atom_site_label_1
_geom_angle_atom_site_label_2
_geom_angle_atom_site_label_3
_geom_angle
_geom_angle_site_symmetry_1
_geom_angle_site_symmetry_2
_geom_angle_site_symmetry_3
_geom_angle_publ_flag
F1 A11 F2 91.2(3) . . . yes
F1 A11 F1 89.0(3) . . 2_555 yes
F1 A11 F2 88.8(3) . . 2_555 yes
F1 A11 F1 180.00 . . 3_555 yes
F1 A11 F1 91.0(3) . . 4_555 yes
F1 A11 F2 88.8(3) 2_555 . . yes
F2 A11 F2 180.00 . . 2_555 yes
F1 A11 F2 88.8(3) 3_555 . . yes
F1 A11 F2 91.2(3) 4_555 . . yes
F1 A11 F2 91.2(3) 2_555 . 2_555 yes
F1 A11 F1 91.0(3) 2_555 . 3_555 yes
F1 A11 F1 180.00 2_555 . 4_555 yes
F1 A11 F2 91.2(3) 3_555 . 2_555 yes
F1 A11 F2 88.8(3) 4_555 . 2_555 yes
F1 A11 F1 89.0(3) 3_555 . 4_555 yes
F1 Al2 F3 95.0(4) . . . yes
F1 Al2 F4 87.1(4) . . . yes
F1 Al2 F4 85.0(4) . . 2_555 yes
F1 Al2 F1 169.2(7) . . 4_565 yes
F1 Al2 F2 91.8(4) . . 5_455 yes
F3 Al2 F4 100.0(7) . . . yes
F3 Al2 F4 179.3(7) . . 2_555 yes
F1 Al2 F3 95.0(4) 4_565 . . yes
F2 Al2 F3 92.2(6) 5_455 . . yes
F4 Al2 F4 80.6(6) . . 2_555 yes
F1 Al2 F4 87.1(4) 4_565 . . yes
F2 Al2 F4 167.8(8) 5_455 . . yes
F1 Al2 F4 85.0(4) 4_565 . 2_555 yes
F2 Al2 F4 87.2(6) 5_455 . 2_555 yes
F1 Al2 F2 91.8(4) 4_565 . 5_455 yes
A11 F1 Al2 140.5(5) . . . yes
A11 F2 Al2 142.1(7) . . 5_545 yes
Al2 F4 Al2 99.4(7) . . 2_555 yes
N1 N2 N3 115.1(13) . . . yes
N2 N1 H1 125(2) . . . no
N3 N2 H2 134.3(18) . . . no
N1 N2 H2 110.7(18) . . . no
N2 N3 H3 108.3(19) . . . no
C2 C1 C3 121.3(13) . . 2_556 no
C1 C2 C3 115.1(13) . . . no
C1 C3 C2 123.6(14) 2_556 . . no
C2 C1 H1 125(2) . . . no
C3 C1 H1 114(2) 2_556 . . no
C3 C2 H2 134.3(18) . . . no
C1 C2 H2 110.7(18) . . . no
C2 C3 H3 108.3(19) . . . no
C1 C3 H3 128(2) 2_556 . . no

loop_
_geom_bond_atom_site_label_1
_geom_bond_atom_site_label_2
_geom_bond_distance
_geom_bond_site_symmetry_1
_geom_bond_site_symmetry_2
_geom_bond_publ_flag
A11 F1 1.781(6) . . yes
A11 F2 1.838(9) . . yes
A11 F1 1.781(6) . 2_555 yes
A11 F2 1.838(9) . 2_555 yes
A11 F1 1.781(6) . 3_555 yes
A11 F1 1.781(6) . 4_555 yes
Al2 F1 1.838(4) . . yes
Al2 F3 1.902(14) . . yes
Al2 F4 1.840(14) . . yes
Al2 F4 1.866(15) . 2_555 yes
Al2 F1 1.838(4) . 4_565 yes
Al2 F2 1.831(13) . 5_455 yes
N1 N2 1.42(2) . . yes
N2 N3 1.38(2) . . yes
N1 H1 1.02(2) . . no
N2 H2 1.03(2) . . no
N3 H3 1.08(3) . . no
C1 C2 1.42(2) . . no
C1 C3 1.42(3) . 2_556 no
C2 C3 1.38(2) . . no
C1 H1 1.02(2) . . no
C2 H2 1.03(2) . . no
C3 H3 1.08(3) . . no

loop_
_geom_hbond_atom_site_label_D
_geom_hbond_atom_site_label_H
_geom_hbond_atom_site_label_A
_geom_hbond_distance_DH
_geom_hbond_distance_HA
_geom_hbond_distance_DA
_geom_hbond_angle_DHA
_geom_hbond_site_symmetry_A
_geom_hbond_publ_flag
C1 H1 F3 1.02(2) 2.03(3) 2.909(18) 142(3) 5_445 yes
C2 H2 F1 1.03(2) 2.503(18) 3.105(14) 116.9(13) . yes
C2 H2 F1 1.03(2) 2.503(18) 3.105(14) 116.9(13) 4_555 yes
C2 H2 F4 1.03(2) 2.36(2) 3.382(18) 174.1(17) 5_445 yes
C2 H2 F4 1.03(2) 2.36(2) 3.382(18) 174.1(17) 8_455 yes
C3 H3 F2 1.08(3) 2.41(2) 3.47(2) 168(2) . yes

loop_
_geom_torsion_atom_site_label_1
_geom_torsion_atom_site_label_2
_geom_torsion_atom_site_label_3
_geom_torsion_atom_site_label_4
_geom_torsion
_geom_torsion_site_symmetry_1
_geom_torsion_site_symmetry_2
_geom_torsion_site_symmetry_3
_geom_torsion_site_symmetry_4
_geom_torsion_publ_flag
F2 A11 F1 Al2 86.0(8) . . . . no
F1 A11 F1 Al2 -2.9(8) 2_555 . . . no
F1 A11 F1 Al2 177.1(8) 4_555 . . . no
F3 Al2 F1 A11 -136.1(7) . . . . no
F4 Al2 F1 A11 -36.3(9) . . . . no
